data_7221041
loop_
_publ_author_name
'Gulo, F.'
'Perrin, C.'

_publ_section_title
;
 The crystal structure of Cs Nb6 Cl12 O2, a novel niobium cluster
 oxychloride with interconnected Nb6 Cl14 O4 units
;
_journal_name_full 'Journal of Materials Chemistry'
_journal_page_first 1721
_journal_page_last 1724
_journal_volume 10
_journal_year 2000
_chemical_formula_sum 'Cl12 Cs Nb6 O2'
_chemical_name_systematic 'Cs (Nb6 Cl10 O2) Cl2'
_space_group_IT_number 14
_symmetry_space_group_name_Hall '-P 2ybc'
_symmetry_space_group_name_H-M 'P 1 21/c 1'
_cell_angle_alpha 90
_cell_angle_beta 101.6
_cell_angle_gamma 90
_cell_formula_units_Z 2
_cell_length_a 6.807
_cell_length_b 11.714
_cell_length_c 12.665
_cell_volume 989.245
_citation_journal_id_ASTM JMACEP
_cod_data_source_file Gulo_JMACEP_2000_1543.cif
_cod_data_source_block Cl12Cs1Nb6O2
_cod_original_cell_volume 989.2452
_cod_original_formula_sum 'Cl12 Cs1 Nb6 O2'
_cod_database_code 7221041

loop_
_symmetry_equiv_pos_as_xyz
x,y,z
-x,y+1/2,-z+1/2
-x,-y,-z
x,-y-1/2,z-1/2

loop_
_atom_site_label
_atom_site_type_symbol
_atom_site_fract_x
_atom_site_fract_y
_atom_site_fract_z
_atom_site_occupancy
_atom_site_U_iso_or_equiv
O1 O-2 0.082 0.0783 0.4564 1 0.0
Nb3 Nb+2 0.7694 0.05576 0.469 1 0.0
Cl1 Cl-1 0.6152 0.1961 0.831 1 0.0
Cs1 Cs+1 0.4561 0.0212 0.0034 0.496 0.0
Cl4 Cl-1 0.8644 0.1847 0.6228 1 0.0
Cl6 Cl-1 0.8743 0.233 0.0793 1 0.0
Nb1 Nb+2 0.3367 0.13679 0.42331 1 0.0
Cl2 Cl-1 0.2602 0.0238 0.7129 1 0.0
Cl3 Cl-1 0.2473 0.0555 0.2419 1 0.0
Nb2 Nb+2 0.5544 0.09043 0.64513 1 0.0
Cl5 Cl-1 0.63 0.2353 0.3706 1 0.0
